data_2010748
loop_
_publ_author_name
'Brewer, A. David'
'Ferguson, George'
'Znotins, Andrew A.'

_publ_section_title
;7,7-Dichloro-1,6-dimethyl-2-oxa-5-thiabicyclo[4.1.0]heptane 5,5-dioxide and
 6-chloro-2,3-dihydro-7-methyl-5-methylene-2<i>H</i>,3<i>H</i>,5<i>H</i>-1,4-dithiepine
 1,1,4,4-tetraoxide
;
_journal_issue 3
_journal_name_full 'Acta Crystallographica Section C'
_journal_page_first e109
_journal_page_last e110
_journal_paper_doi 10.1107/S0108270100002286
_journal_volume 56
_journal_year 2000
_chemical_formula_moiety 'C7 H10 Cl2 O3 S'
_chemical_formula_sum 'C7 H10 Cl2 O3 S'
_chemical_formula_weight 245.11
_chemical_name_systematic
;
7,7-Dichloro-1,6-dimethyl-2-oxa-5-thiabicyclo[4.1.0]heptane 5,5-dioxide
;
_space_group_IT_number 14
_symmetry_cell_setting monoclinic
_symmetry_space_group_name_Hall '-P 2yab'
_symmetry_space_group_name_H-M 'P 1 21/a 1'
_cell_angle_alpha 90
_cell_angle_beta 97.307(9)
_cell_angle_gamma 90
_cell_formula_units_Z 4
_cell_length_a 11.2341(17)
_cell_length_b 6.8536(11)
_cell_length_c 13.0566(12)
_cell_measurement_reflns_used 25
_cell_measurement_temperature 294.0(10)
_cell_measurement_theta_max 15.75
_cell_measurement_theta_min 9.45
_cell_volume 997.1(2)
_computing_cell_refinement 'SET4 & CELDIM in CAD-4-PC Software (Enraf-Nonius, 1992)'
_computing_data_collection 'CAD-4-PC Software (Enraf-Nonius, 1992)'
_computing_data_reduction 'DATRD2 in NRCVAX96 (Gabe et al., 1989)'
_computing_publication_material
;
NRCVAX96, SHELXL97, PLATON (Spek, 2000) and WordPerfect macro PREP8
(Ferguson, 1998)
;
_computing_structure_refinement 'SHELXL97 (Sheldrick, 1997)'
_computing_structure_solution 'SHELXS97 (Sheldrick, 1997)'
_diffrn_ambient_temperature 294.0(10)
_diffrn_measured_fraction_theta_full 1.000
_diffrn_measured_fraction_theta_max 1.000
_diffrn_measurement_device 'Enraf-Nonius CAD-4'
_diffrn_measurement_method \q/2\q
_diffrn_radiation_monochromator graphite
_diffrn_radiation_source 'X-ray tube'
_diffrn_radiation_type MoK\a
_diffrn_radiation_wavelength .71073
_diffrn_reflns_av_R_equivalents .008
_diffrn_reflns_av_sigmaI/netI .0209
_diffrn_reflns_limit_h_max 14
_diffrn_reflns_limit_h_min -14
_diffrn_reflns_limit_k_max 8
_diffrn_reflns_limit_k_min 0
_diffrn_reflns_limit_l_max 16
_diffrn_reflns_limit_l_min 0
_diffrn_reflns_number 2267
_diffrn_reflns_theta_full 26.96
_diffrn_reflns_theta_max 26.96
_diffrn_reflns_theta_min 3.15
_diffrn_standards_decay_% 'no decay, variation 1.3'
_diffrn_standards_interval_time 120
_diffrn_standards_number 3
_exptl_absorpt_coefficient_mu .831
_exptl_absorpt_correction_T_max .931
_exptl_absorpt_correction_T_min .762
_exptl_absorpt_correction_type empirical
_exptl_absorpt_process_details '(North et al., 1968)'
_exptl_crystal_colour white
_exptl_crystal_density_diffrn 1.633
_exptl_crystal_density_meas ?
_exptl_crystal_description plate
_exptl_crystal_F_000 504
_exptl_crystal_size_max .35
_exptl_crystal_size_mid .35
_exptl_crystal_size_min .08
_refine_diff_density_max .295
_refine_diff_density_min -.245
_refine_ls_extinction_method none
_refine_ls_goodness_of_fit_ref 1.063
_refine_ls_hydrogen_treatment constr
_refine_ls_matrix_type full
_refine_ls_number_parameters 120
_refine_ls_number_reflns 2166
_refine_ls_number_restraints 0
_refine_ls_restrained_S_all 1.063
_refine_ls_R_factor_all .042
_refine_ls_R_factor_gt .029
_refine_ls_shift/su_max <0.001
_refine_ls_shift/su_mean .000
_refine_ls_structure_factor_coef Fsqd
_refine_ls_weighting_details 'w = 1/[\s^2^(Fo^2^)+(0.0354P)^2^+0.3140P] where P = (Fo^2^+2Fc^2^)/3'
_refine_ls_weighting_scheme calc
_refine_ls_wR_factor_ref .075
_reflns_number_gt 1718
_reflns_number_total 2166
_reflns_threshold_expression I>2\s(I)
_cod_data_source_file qa0222.cif
_cod_data_source_block 1
_cod_depositor_comments
;
The following automatic conversions were performed:

'_geom_bond_publ_flag' tag value 'ues' was replaced with 'yes' value.

Automatic conversion script
Id: cif_fix_values 1646 2011-03-28 12:23:43Z adriana 

The following automatic conversions were performed:

'_exptl_crystal_density_meas' value 'not measured' was changed to '?'
- the value is perceived as not measured.

Automatic conversion script
Id: cif_fix_values 3008 2015-01-20 13:52:24Z robertas 
;
_cod_original_sg_symbol_H-M 'P 21/a'
_cod_database_code 2010748
_cod_database_fobs_code 2010748

loop_
_symmetry_equiv_pos_as_xyz
'x, y, z'
'-x+1/2, y+1/2, -z'
'-x, -y, -z'
'x-1/2, -y-1/2, z'

loop_
_atom_site_label
_atom_site_fract_x
_atom_site_fract_y
_atom_site_fract_z
_atom_site_U_iso_or_equiv
_atom_site_adp_type
_atom_site_calc_flag
_atom_site_refinement_flags
_atom_site_occupancy
_atom_site_disorder_assembly
_atom_site_disorder_group
_atom_site_type_symbol
C1 .78475(15) .4669(3) .31075(12) .0282(4) Uani d . 1 . . C
C11 .90023(17) .3928(3) .36724(16) .0428(5) Uani d . 1 . . C
H11A .8852 .2762 .4042 .064 Uiso calc R 1 . . H
H11B .9343 .4903 .4151 .064 Uiso calc R 1 . . H
H11C .9552 .3645 .3187 .064 Uiso calc R 1 . . H
O2 .79899(12) .64577(18) .26284(9) .0366(3) Uani d . 1 . . O
C3 .7938(2) .6358(3) .15283(15) .0452(5) Uani d . 1 . . C
H3A .8423 .5277 .1340 .054 Uiso calc R 1 . . H
H3B .8257 .7552 .1271 .054 Uiso calc R 1 . . H
C4 .6653(2) .6083(3) .10517(16) .0498(5) Uani d . 1 . . C
H4A .6596 .6239 .0309 .060 Uiso calc R 1 . . H
H4B .6150 .7065 .1316 .060 Uiso calc R 1 . . H
S5 .61460(4) .37282(8) .13479(3) .03993(14) Uani d . 1 . . S
O51 .66289(16) .2379(3) .06725(11) .0632(5) Uani d . 1 . . O
O52 .48735(13) .3710(3) .13761(12) .0579(5) Uani d . 1 . . O
C6 .69069(15) .3203(3) .26106(13) .0280(4) Uani d . 1 . . C
C61 .7149(2) .1032(3) .27185(18) .0460(5) Uani d . 1 . . C
H61A .7811 .0692 .2355 .069 Uiso calc R 1 . . H
H61B .6449 .0321 .2433 .069 Uiso calc R 1 . . H
H61C .7342 .0708 .3436 .069 Uiso calc R 1 . . H
C7 .66683(15) .4430(3) .35355(12) .0276(4) Uani d . 1 . . C
Cl71 .56164(4) .63113(7) .33907(4) .04246(14) Uani d . 1 . . Cl
Cl72 .66578(5) .32905(8) .47344(3) .04365(15) Uani d . 1 . . Cl

loop_
_atom_site_aniso_label
_atom_site_aniso_U_11
_atom_site_aniso_U_22
_atom_site_aniso_U_33
_atom_site_aniso_U_12
_atom_site_aniso_U_13
_atom_site_aniso_U_23
C1 .0298(9) .0300(9) .0250(8) -.0026(7) .0042(7) -.0018(7)
C11 .0284(9) .0541(13) .0447(11) .0016(9) -.0008(8) -.0001(10)
O2 .0452(8) .0347(7) .0304(6) -.0091(6) .0072(6) .0016(5)
C3 .0537(12) .0529(13) .0308(9) -.0110(10) .0123(9) .0070(9)
C4 .0574(13) .0621(14) .0290(10) -.0012(11) .0022(9) .0129(10)
S5 .0388(3) .0564(3) .0237(2) -.0055(2) .00078(18) -.0065(2)
O51 .0757(12) .0783(12) .0370(8) -.0074(10) .0122(8) -.0258(8)
O52 .0369(8) .0938(13) .0402(8) -.0088(8) -.0061(6) -.0002(8)
C6 .0289(8) .0292(9) .0259(8) -.0002(7) .0039(7) -.0024(7)
C61 .0530(13) .0299(10) .0551(13) .0011(9) .0071(10) -.0075(9)
C7 .0293(9) .0295(9) .0242(8) .0013(7) .0049(6) .0009(7)
Cl71 .0417(3) .0421(3) .0451(3) .0131(2) .0117(2) -.0038(2)
Cl72 .0501(3) .0541(3) .0271(2) -.0100(2) .00634(19) .0076(2)

loop_
_atom_type_symbol
_atom_type_description
_atom_type_scat_dispersion_real
_atom_type_scat_dispersion_imag
_atom_type_scat_source
C C .0033 .0016 'International Tables Vol C Tables 4.2.6.8 and 6.1.1.4'
H H .0000 .0000 'International Tables Vol C Tables 4.2.6.8 and 6.1.1.4'
Cl Cl .1484 .1585 'International Tables Vol C Tables 4.2.6.8 and 6.1.1.4'
O O .0106 .0060 'International Tables Vol C Tables 4.2.6.8 and 6.1.1.4'
S S .1246 .1234 'International Tables Vol C Tables 4.2.6.8 and 6.1.1.4'

loop_
_geom_angle_atom_site_label_1
_geom_angle_atom_site_label_2
_geom_angle_atom_site_label_3
_geom_angle
_geom_angle_publ_flag
O2 C1 C11 112.18(15) ?
O2 C1 C7 114.66(14) ?
C11 C1 C7 121.77(15) ?
O2 C1 C6 119.74(14) ?
C11 C1 C6 119.43(15) ?
C7 C1 C6 59.88(11) ?
C1 C11 H11A 109.5 ?
C1 C11 H11B 109.5 ?
H11A C11 H11B 109.5 ?
C1 C11 H11C 109.5 ?
H11A C11 H11C 109.5 ?
H11B C11 H11C 109.5 ?
C1 O2 C3 114.58(14) yes
O2 C3 C4 109.52(16) ?
O2 C3 H3A 109.8 ?
C4 C3 H3A 109.8 ?
O2 C3 H3B 109.8 ?
C4 C3 H3B 109.8 ?
H3A C3 H3B 108.2 ?
C3 C4 S5 109.96(15) ?
C3 C4 H4A 109.7 ?
S5 C4 H4A 109.7 ?
C3 C4 H4B 109.7 ?
S5 C4 H4B 109.7 ?
H4A C4 H4B 108.2 ?
O51 S5 O52 117.84(10) yes
O51 S5 C4 107.26(11) yes
O51 S5 C6 105.25(9) yes
O52 S5 C4 111.28(11) yes
O52 S5 C6 109.54(9) yes
C4 S5 C6 104.75(9) yes
C61 C6 C7 121.05(16) ?
C61 C6 C1 119.70(16) ?
C7 C6 C1 59.10(11) ?
C61 C6 S5 109.94(13) ?
C7 C6 S5 120.44(12) ?
C1 C6 S5 118.52(12) ?
C6 C61 H61A 109.5 ?
C6 C61 H61B 109.5 ?
H61A C61 H61B 109.5 ?
C6 C61 H61C 109.5 ?
H61A C61 H61C 109.5 ?
H61B C61 H61C 109.5 ?
C1 C7 C6 61.02(11) ?
C1 C7 Cl71 119.61(13) ?
C6 C7 Cl71 120.51(12) ?
C1 C7 Cl72 119.01(12) ?
C6 C7 Cl72 118.98(13) ?
Cl71 C7 Cl72 110.21(9) yes

loop_
_geom_bond_atom_site_label_1
_geom_bond_atom_site_label_2
_geom_bond_site_symmetry_2
_geom_bond_distance
_geom_bond_publ_flag
C1 O2 . 1.394(2) yes
C1 C6 . 1.540(2) ?
C1 C7 . 1.511(2) ?
C1 C11 . 1.497(2) ?
C11 H11A . .9600 ?
C11 H11B . .9600 ?
C11 H11C . .9600 ?
O2 C3 . 1.432(2) yes
C3 C4 . 1.510(3) ?
C3 H3A . .9700 ?
C3 H3B . .9700 ?
C4 S5 . 1.770(2) yes
C4 H4A . .9700 ?
C4 H4B . .9700 ?
S5 O51 . 1.4313(16) yes
S5 O52 . 1.4347(16) yes
S5 C6 . 1.7943(17) yes
C6 C61 . 1.516(3) ?
C6 C7 . 1.523(2) ?
C61 H61A . .9600 ?
C61 H61B . .9600 ?
C61 H61C . .9600 ?
C7 Cl71 . 1.7428(18) yes
C7 Cl72 . 1.7509(17) yes

loop_
_geom_torsion_atom_site_label_1
_geom_torsion_atom_site_label_2
_geom_torsion_atom_site_label_3
_geom_torsion_atom_site_label_4
_geom_torsion
C11 C1 O2 C3 106.79(18)
C7 C1 O2 C3 -108.83(17)
C6 C1 O2 C3 -40.8(2)
C1 O2 C3 C4 75.0(2)
O2 C3 C4 S5 -69.0(2)
C3 C4 S5 O51 -78.17(17)
C3 C4 S5 O52 151.60(15)
C3 C4 S5 C6 33.33(17)
O2 C1 C6 C61 146.52(17)
C11 C1 C6 C61 1.3(2)
C7 C1 C6 C61 -110.53(19)
O2 C1 C6 C7 -102.95(17)
C11 C1 C6 C7 111.82(17)
O2 C1 C6 S5 7.3(2)
C11 C1 C6 S5 -137.90(15)
C7 C1 C6 S5 110.28(14)
O51 S5 C6 C61 -34.86(16)
O52 S5 C6 C61 92.76(16)
C4 S5 C6 C61 -147.79(15)
O51 S5 C6 C7 176.97(14)
O52 S5 C6 C7 -55.41(16)
C4 S5 C6 C7 64.04(16)
O51 S5 C6 C1 107.99(14)
O52 S5 C6 C1 -124.39(14)
C4 S5 C6 C1 -4.95(16)
O2 C1 C7 C6 111.39(16)
C11 C1 C7 C6 -107.99(19)
O2 C1 C7 Cl71 .7(2)
C11 C1 C7 Cl71 141.36(15)
C6 C1 C7 Cl71 -110.66(15)
O2 C1 C7 Cl72 -139.58(13)
C11 C1 C7 Cl72 1.0(2)
C6 C1 C7 Cl72 109.03(15)
C61 C6 C7 C1 108.28(19)
S5 C6 C7 C1 -107.08(15)
C61 C6 C7 Cl71 -142.50(16)
C1 C6 C7 Cl71 109.22(15)
S5 C6 C7 Cl71 2.1(2)
C61 C6 C7 Cl72 -.8(2)
C1 C6 C7 Cl72 -109.09(14)
S5 C6 C7 Cl72 143.83(11)

loop_
_cod_related_entry_id
_cod_related_entry_database
_cod_related_entry_code
1 ChemSpider 8952047
